data_1547711
loop_
_publ_author_name
'Guo-Ming Ho'
'Medel Manuel L. Zulueta'
'Shang-Cheng Hung'

_publ_section_title
;
 Stereoselective one-pot synthesis of polypropionates
;
_journal_name_full 'Nature Cummunications'
_journal_page_first 679
_journal_paper_doi 10.1038/s41467-017-00787-y
_journal_volume 8
_journal_year 2017
_chemical_absolute_configuration unk
_chemical_formula_moiety 'C16 H22 O3'
_chemical_formula_sum 'C16 H22 O3'
_chemical_formula_weight 262.33
_space_group_IT_number 19
_symmetry_cell_setting orthorhombic
_symmetry_Int_Tables_number 19
_symmetry_space_group_name_Hall 'P 2ac 2ab'
_symmetry_space_group_name_H-M 'P 21 21 21'
_atom_sites_solution_hydrogens geom
_cell_angle_alpha 90
_cell_angle_beta 90
_cell_angle_gamma 90
_cell_formula_units_Z 4
_cell_length_a 7.0558(2)
_cell_length_b 11.7298(3)
_cell_length_c 17.7125(5)
_cell_measurement_reflns_used 9868
_cell_measurement_temperature 100.0(2)
_cell_measurement_theta_max 26.46
_cell_measurement_theta_min 2.3
_cell_volume 1465.94(7)
_computing_cell_refinement 'APEX3 v2015.9-0 (Bruker AXS)'
_computing_data_collection 'Bruker Instrument Service v2012.12.0.3'
_computing_data_reduction 'SAINT V8.35A (Bruker AXS Inc., 2015)'
_computing_molecular_graphics 'shelXle (C.B. Huebschle, rev 740)'
_computing_publication_material 'WinGX publication routines (Farrugia, 1999)'
_computing_structure_refinement 'SHELXL-2013 (Sheldrick, 2013)'
_computing_structure_solution 'XT, VERSION 2014/4'
_diffrn_ambient_temperature 100.0(2)
_diffrn_measured_fraction_theta_full 1
_diffrn_measured_fraction_theta_max 1
_diffrn_measurement_device_type 'Bruker APEX-II CCD'
_diffrn_measurement_method '\f and \w scans'
_diffrn_radiation_monochromator graphite
_diffrn_radiation_type MoK\a
_diffrn_radiation_wavelength 0.71073
_diffrn_reflns_av_R_equivalents 0.0421
_diffrn_reflns_av_unetI/netI 0.0159
_diffrn_reflns_Laue_measured_fraction_full 1
_diffrn_reflns_Laue_measured_fraction_max 1
_diffrn_reflns_limit_h_max 9
_diffrn_reflns_limit_h_min -9
_diffrn_reflns_limit_k_max 15
_diffrn_reflns_limit_k_min -15
_diffrn_reflns_limit_l_max 22
_diffrn_reflns_limit_l_min -22
_diffrn_reflns_number 59569
_diffrn_reflns_point_group_measured_fraction_full 1
_diffrn_reflns_point_group_measured_fraction_max 1
_diffrn_reflns_theta_full 25
_diffrn_reflns_theta_max 27.086
_diffrn_reflns_theta_min 2.082
_diffrn_standards_interval_count .
_diffrn_standards_interval_time .
_diffrn_standards_number 0
_exptl_absorpt_coefficient_mu 0.081
_exptl_absorpt_correction_T_max 0.9705
_exptl_absorpt_correction_T_min 0.897
_exptl_absorpt_correction_type multi-scan
_exptl_absorpt_process_details 'Bruker SADABS, 1996'
_exptl_crystal_colour colourless
_exptl_crystal_density_diffrn 1.189
_exptl_crystal_density_meas ?
_exptl_crystal_density_method 'not measured'
_exptl_crystal_description prism
_exptl_crystal_F_000 568
_exptl_crystal_size_max 0.44
_exptl_crystal_size_mid 0.36
_exptl_crystal_size_min 0.34
_refine_diff_density_max 0.19
_refine_diff_density_min -0.137
_refine_diff_density_rms 0.03
_refine_ls_abs_structure_details
;
 Flack x determined using 1263 quotients [(I+)-(I-)]/[(I+)+(I-)]
 (Parsons and Flack (2004), Acta Cryst. A60, s61).
;
_refine_ls_abs_structure_Flack 0.0(2)
_refine_ls_extinction_coef 0.0067(18)
_refine_ls_extinction_expression Fc^*^=kFc[1+0.001xFc^2^\l^3^/sin(2\q)]^-1/4^
_refine_ls_extinction_method SHELXL
_refine_ls_goodness_of_fit_ref 1.047
_refine_ls_hydrogen_treatment mixed
_refine_ls_matrix_type full
_refine_ls_number_parameters 178
_refine_ls_number_reflns 3229
_refine_ls_number_restraints 0
_refine_ls_restrained_S_all 1.047
_refine_ls_R_factor_all 0.0331
_refine_ls_R_factor_gt 0.0298
_refine_ls_shift/su_max 0
_refine_ls_shift/su_mean 0
_refine_ls_structure_factor_coef Fsqd
_refine_ls_weighting_details 'w=1/[\s^2^(Fo^2^)+(0.0333P)^2^+0.3255P] where P=(Fo^2^+2Fc^2^)/3'
_refine_ls_weighting_scheme calc
_refine_ls_wR_factor_gt 0.0729
_refine_ls_wR_factor_ref 0.0755
_reflns_Friedel_coverage 0.727
_reflns_Friedel_fraction_full 1
_reflns_Friedel_fraction_max 1
_reflns_number_gt 3051
_reflns_number_total 3229
_reflns_threshold_expression 'I > 2\s(I)'
_cod_data_source_file 41467_2017_787_MOESM11_ESM.cif
_cod_data_source_block i16662
_cod_depositor_comments
;
The following automatic conversions were performed:

'_exptl_crystal_density_meas' value 'none' was changed to '?' - the
value is perceived as not measured.

Automatic conversion script
Id: cif_fix_values 5376 2017-05-30 11:51:03Z andrius 
;
_cod_database_code 1547711

loop_
_symmetry_equiv_pos_as_xyz
'x, y, z'
'-x+1/2, -y, z+1/2'
'-x, y+1/2, -z+1/2'
'x+1/2, -y+1/2, -z'

loop_
_atom_site_label
_atom_site_type_symbol
_atom_site_fract_x
_atom_site_fract_y
_atom_site_fract_z
_atom_site_U_iso_or_equiv
_atom_site_adp_type
_atom_site_occupancy
_atom_site_site_symmetry_order
_atom_site_calc_flag
_atom_site_refinement_flags_posn
_atom_site_refinement_flags_adp
_atom_site_refinement_flags_occupancy
_atom_site_disorder_assembly
_atom_site_disorder_group
O1 O 0.20298(19) 0.65436(13) 0.55634(7) 0.0406(3) Uani 1 1 d . . . . .
O2 O 0.44452(17) 0.73675(11) 0.61498(6) 0.0311(3) Uani 1 1 d . . . . .
O3 O 1.0285(2) 0.81024(11) 0.66199(8) 0.0355(3) Uani 1 1 d . . . . .
H3A H 1.101(4) 0.7701(13) 0.6347(13) 0.053 Uiso 1 1 calc R U . . .
C1 C 0.3723(3) 0.66073(16) 0.56658(9) 0.0303(4) Uani 1 1 d . . . . .
C2 C 0.5289(3) 0.59244(15) 0.53140(9) 0.0288(4) Uani 1 1 d . . . . .
H2A H 0.5689 0.6255 0.4825 0.035 Uiso 1 1 calc R U . . .
H2B H 0.4904 0.5121 0.5236 0.035 Uiso 1 1 calc R U . . .
C3 C 0.6860(2) 0.60203(14) 0.59062(9) 0.0254(3) Uani 1 1 d . . . . .
H3 H 0.8137 0.595 0.5666 0.03 Uiso 1 1 calc R U . . .
C4 C 0.6521(2) 0.72444(14) 0.61898(9) 0.0243(3) Uani 1 1 d . . . . .
H4 H 0.7109 0.7788 0.5823 0.029 Uiso 1 1 calc R U . . .
C5 C 0.7108(2) 0.75880(14) 0.69837(8) 0.0242(3) Uani 1 1 d . . . . .
H5 H 0.6376 0.7115 0.7352 0.029 Uiso 1 1 calc R U . . .
C6 C 0.9225(2) 0.73753(14) 0.71124(9) 0.0244(3) Uani 1 1 d . . . . .
H6 H 0.9511 0.6565 0.6979 0.029 Uiso 1 1 calc R U . . .
C7 C 0.9878(2) 0.75883(13) 0.79316(9) 0.0253(3) Uani 1 1 d . . . . .
H7 H 0.9891 0.8432 0.8012 0.03 Uiso 1 1 calc R U . . .
C8 C 0.8540(2) 0.70822(14) 0.85097(9) 0.0225(3) Uani 1 1 d . . . . .
C9 C 0.7521(2) 0.77798(15) 0.90001(9) 0.0253(3) Uani 1 1 d . . . . .
H9 H 0.7705 0.8582 0.8981 0.03 Uiso 1 1 calc R U . . .
C10 C 0.6245(3) 0.73299(16) 0.95152(9) 0.0306(4) Uani 1 1 d . . . . .
H10 H 0.5576 0.7821 0.9848 0.037 Uiso 1 1 calc R U . . .
C11 C 0.5947(2) 0.61633(17) 0.95434(10) 0.0319(4) Uani 1 1 d . . . . .
H11 H 0.5056 0.5852 0.9888 0.038 Uiso 1 1 calc R U . . .
C12 C 0.6958(2) 0.54546(15) 0.90648(9) 0.0273(4) Uani 1 1 d . . . . .
H12 H 0.6762 0.4654 0.9084 0.033 Uiso 1 1 calc R U . . .
C13 C 0.8256(2) 0.59058(14) 0.85583(9) 0.0246(3) Uani 1 1 d . . . . .
H13 H 0.896 0.5409 0.8241 0.03 Uiso 1 1 calc R U . . .
C14 C 0.6580(3) 0.51051(16) 0.65051(11) 0.0362(4) Uani 1 1 d . . . . .
H14A H 0.6669 0.435 0.6271 0.054 Uiso 1 1 calc R U . . .
H14B H 0.5328 0.5195 0.6737 0.054 Uiso 1 1 calc R U . . .
H14C H 0.7562 0.5181 0.6893 0.054 Uiso 1 1 calc R U . . .
C15 C 0.6603(3) 0.88414(15) 0.71120(10) 0.0340(4) Uani 1 1 d . . . . .
H15A H 0.7289 0.9316 0.6748 0.051 Uiso 1 1 calc R U . . .
H15B H 0.696 0.9063 0.7626 0.051 Uiso 1 1 calc R U . . .
H15C H 0.5236 0.8948 0.7044 0.051 Uiso 1 1 calc R U . . .
C16 C 1.1914(2) 0.71624(16) 0.80352(12) 0.0341(4) Uani 1 1 d . . . . .
H16A H 1.1962 0.6339 0.7943 0.051 Uiso 1 1 calc R U . . .
H16B H 1.2334 0.7321 0.8552 0.051 Uiso 1 1 calc R U . . .
H16C H 1.2749 0.7554 0.7677 0.051 Uiso 1 1 calc R U . . .

loop_
_atom_site_aniso_label
_atom_site_aniso_U_11
_atom_site_aniso_U_22
_atom_site_aniso_U_33
_atom_site_aniso_U_23
_atom_site_aniso_U_13
_atom_site_aniso_U_12
O1 0.0299(7) 0.0666(10) 0.0253(6) 0.0027(6) 0.0005(5) 0.0145(7)
O2 0.0324(7) 0.0405(7) 0.0202(5) -0.0001(5) 0.0020(5) 0.0173(6)
O3 0.0376(8) 0.0265(6) 0.0424(7) 0.0087(5) 0.0223(6) 0.0044(6)
C1 0.0344(9) 0.0395(10) 0.0171(7) 0.0074(7) 0.0044(6) 0.0125(8)
C2 0.0310(9) 0.0302(9) 0.0252(8) 0.0005(7) 0.0066(7) 0.0040(7)
C3 0.0247(8) 0.0221(8) 0.0293(8) 0.0013(6) 0.0071(7) 0.0042(7)
C4 0.0294(8) 0.0233(8) 0.0201(7) 0.0046(6) 0.0083(6) 0.0082(7)
C5 0.0288(8) 0.0240(8) 0.0198(7) 0.0035(6) 0.0065(6) 0.0085(6)
C6 0.0273(8) 0.0182(7) 0.0276(8) 0.0040(6) 0.0101(6) 0.0040(6)
C7 0.0235(8) 0.0188(7) 0.0335(8) -0.0006(6) 0.0042(7) -0.0005(6)
C8 0.0200(7) 0.0256(8) 0.0220(7) 0.0014(6) -0.0054(6) 0.0009(6)
C9 0.0262(8) 0.0270(8) 0.0227(7) 0.0001(6) -0.0054(6) 0.0021(7)
C10 0.0305(9) 0.0384(10) 0.0230(8) 0.0014(7) 0.0011(7) 0.0070(7)
C11 0.0276(9) 0.0429(11) 0.0253(8) 0.0111(7) -0.0008(7) -0.0004(7)
C12 0.0291(8) 0.0276(8) 0.0252(8) 0.0069(6) -0.0096(7) -0.0030(7)
C13 0.0269(9) 0.0247(8) 0.0224(7) 0.0013(6) -0.0040(6) 0.0013(7)
C14 0.0362(11) 0.0250(9) 0.0475(11) 0.0127(8) -0.0079(9) -0.0029(8)
C15 0.0445(11) 0.0307(9) 0.0268(9) -0.0038(7) -0.0010(8) 0.0179(8)
C16 0.0224(8) 0.0287(9) 0.0513(11) -0.0003(8) 0.0010(8) -0.0013(7)

loop_
_atom_type_symbol
_atom_type_description
_atom_type_scat_dispersion_real
_atom_type_scat_dispersion_imag
_atom_type_scat_source
C C 0.0033 0.0016 'International Tables Vol C Tables 4.2.6.8 and 6.1.1.4'
H H 0 0 'International Tables Vol C Tables 4.2.6.8 and 6.1.1.4'
O O 0.0106 0.006 'International Tables Vol C Tables 4.2.6.8 and 6.1.1.4'

loop_
_geom_angle_atom_site_label_1
_geom_angle_atom_site_label_2
_geom_angle_atom_site_label_3
_geom_angle
_geom_angle_site_symmetry_1
_geom_angle_site_symmetry_3
C1 O2 C4 110.13(13) . .
O1 C1 O2 120.86(16) . .
O1 C1 C2 129.18(18) . .
O2 C1 C2 109.96(15) . .
C1 C2 C3 102.10(13) . .
C14 C3 C2 109.38(15) . .
C14 C3 C4 114.22(14) . .
C2 C3 C4 100.35(13) . .
O2 C4 C5 106.82(12) . .
O2 C4 C3 103.30(14) . .
C5 C4 C3 120.44(13) . .
C4 C5 C15 109.19(13) . .
C4 C5 C6 111.11(13) . .
C15 C5 C6 111.21(15) . .
O3 C6 C5 108.78(13) . .
O3 C6 C7 108.69(14) . .
C5 C6 C7 113.91(13) . .
C8 C7 C16 112.07(14) . .
C8 C7 C6 112.71(13) . .
C16 C7 C6 109.89(14) . .
C9 C8 C13 117.88(16) . .
C9 C8 C7 120.88(15) . .
C13 C8 C7 121.23(15) . .
C10 C9 C8 121.46(16) . .
C11 C10 C9 119.89(17) . .
C12 C11 C10 119.50(17) . .
C11 C12 C13 120.47(16) . .
C12 C13 C8 120.76(16) . .

loop_
_geom_bond_atom_site_label_1
_geom_bond_atom_site_label_2
_geom_bond_distance
_geom_bond_site_symmetry_2
O1 C1 1.211(2) .
O2 C1 1.338(2) .
O2 C4 1.473(2) .
O3 C6 1.4311(19) .
C1 C2 1.500(2) .
C2 C3 1.530(2) .
C3 C14 1.522(2) .
C3 C4 1.540(2) .
C4 C5 1.520(2) .
C5 C15 1.530(2) .
C5 C6 1.531(2) .
C6 C7 1.543(2) .
C7 C8 1.514(2) .
C7 C16 1.532(2) .
C8 C9 1.393(2) .
C8 C13 1.397(2) .
C9 C10 1.386(2) .
C10 C11 1.385(3) .
C11 C12 1.385(3) .
C12 C13 1.387(2) .
